data_2226802
loop_
_publ_author_name
'Chen, Xiao-tao'
'Xu, Liang-zhong'

_publ_section_title
;
 (<i>Z</i>)-2-(1,3-Thiazolidin-2-ylidene)cyanamide
;
_journal_coeditor_code BV2145
_journal_issue 8
_journal_name_full 'Acta Crystallographica Section E'
_journal_page_first o2148
_journal_paper_doi 10.1107/S160053681002917X
_journal_volume 66
_journal_year 2010
_chemical_formula_iupac 'C4 H5 N3 S'
_chemical_formula_moiety 'C4 H5 N3 S'
_chemical_formula_sum 'C4 H5 N3 S'
_chemical_formula_weight 127.18
_chemical_name_systematic
;
(<i>Z</i>)-2-(1,3-Thiazolidin-2-ylidene)cyanamide
;
_space_group_IT_number 2
_symmetry_cell_setting triclinic
_symmetry_space_group_name_Hall '-P 1'
_symmetry_space_group_name_H-M 'P -1'
_atom_sites_solution_hydrogens geom
_atom_sites_solution_primary direct
_atom_sites_solution_secondary difmap
_audit_creation_method SHELXL-97
_cell_angle_alpha 83.28(3)
_cell_angle_beta 81.53(3)
_cell_angle_gamma 82.12(3)
_cell_formula_units_Z 2
_cell_length_a 6.4556(13)
_cell_length_b 6.5584(13)
_cell_length_c 6.7910(14)
_cell_measurement_reflns_used 916
_cell_measurement_temperature 113(2)
_cell_measurement_theta_max 27.3871
_cell_measurement_theta_min 3.0475
_cell_volume 280.32(10)
_computing_cell_refinement 'CrystalClear (Rigaku, 2005)'
_computing_data_collection 'Crystalclear (Rigaku, 2005)'
_computing_data_reduction 'CrystalClear (Rigaku, 2005)'
_computing_molecular_graphics 'SHELXTL (Sheldrick, 2008)'
_computing_publication_material 'SHELXTL (Sheldrick, 2008)'
_computing_structure_refinement 'SHELXL97 (Sheldrick, 2008)'
_computing_structure_solution 'SHELXS97 (Sheldrick, 2008)'
_diffrn_ambient_temperature 113(2)
_diffrn_measured_fraction_theta_full 0.982
_diffrn_measured_fraction_theta_max 0.982
_diffrn_measurement_device_type 'Rigaku Saturn'
_diffrn_measurement_method '\w scans'
_diffrn_radiation_monochromator confocal
_diffrn_radiation_source 'rotating anode'
_diffrn_radiation_type MoK\a
_diffrn_radiation_wavelength 0.71073
_diffrn_reflns_av_R_equivalents 0.0386
_diffrn_reflns_av_sigmaI/netI 0.0579
_diffrn_reflns_limit_h_max 7
_diffrn_reflns_limit_h_min -6
_diffrn_reflns_limit_k_max 6
_diffrn_reflns_limit_k_min -7
_diffrn_reflns_limit_l_max 7
_diffrn_reflns_limit_l_min -8
_diffrn_reflns_number 1570
_diffrn_reflns_theta_full 25.01
_diffrn_reflns_theta_max 25.01
_diffrn_reflns_theta_min 3.05
_diffrn_standards_decay_% 0
_diffrn_standards_interval_count 0
_diffrn_standards_interval_time 0
_diffrn_standards_number 0
_exptl_absorpt_coefficient_mu 0.456
_exptl_absorpt_correction_T_max 0.9820
_exptl_absorpt_correction_T_min 0.8984
_exptl_absorpt_correction_type multi-scan
_exptl_absorpt_process_details '(CrystalClear; Rigaku, 2005)'
_exptl_crystal_colour colorless
_exptl_crystal_density_diffrn 1.495
_exptl_crystal_density_method 'not measured'
_exptl_crystal_description prism
_exptl_crystal_F_000 130
_exptl_crystal_size_max 0.24
_exptl_crystal_size_mid 0.18
_exptl_crystal_size_min 0.04
_refine_diff_density_max 0.381
_refine_diff_density_min -0.365
_refine_ls_extinction_method none
_refine_ls_goodness_of_fit_ref 1.059
_refine_ls_hydrogen_treatment constr
_refine_ls_matrix_type full
_refine_ls_number_parameters 73
_refine_ls_number_reflns 968
_refine_ls_number_restraints 0
_refine_ls_restrained_S_all 1.059
_refine_ls_R_factor_all 0.0423
_refine_ls_R_factor_gt 0.0390
_refine_ls_shift/su_max 0.000
_refine_ls_shift/su_mean 0.000
_refine_ls_structure_factor_coef Fsqd
_refine_ls_weighting_details 'calc w=1/[\s^2^(Fo^2^)+(0.0574P)^2^] where P=(Fo^2^+2Fc^2^)/3'
_refine_ls_weighting_scheme calc
_refine_ls_wR_factor_gt 0.1011
_refine_ls_wR_factor_ref 0.1022
_reflns_number_gt 865
_reflns_number_total 968
_reflns_threshold_expression I>2\s(I)
_cod_data_source_file bv2145.cif
_cod_data_source_block I
_cod_database_code 2226802
_cod_database_fobs_code 2226802

loop_
_symmetry_equiv_pos_as_xyz
'x, y, z'
'-x, -y, -z'

loop_
_atom_site_type_symbol
_atom_site_label
_atom_site_fract_x
_atom_site_fract_y
_atom_site_fract_z
_atom_site_U_iso_or_equiv
_atom_site_adp_type
_atom_site_calc_flag
_atom_site_refinement_flags
_atom_site_occupancy
_atom_site_disorder_assembly
_atom_site_disorder_group
S S1 0.19920(8) 0.40549(8) 0.26592(8) 0.0167(3) Uani d . 1 . .
N N1 0.4033(3) 0.7184(3) 0.2385(3) 0.0161(4) Uani d . 1 . .
H H1C 0.5069 0.7914 0.2164 0.019 Uiso calc R 1 . .
N N2 0.6225(3) 0.4094(3) 0.2613(3) 0.0158(5) Uani d . 1 . .
N N3 0.6775(3) 0.0290(3) 0.2589(3) 0.0234(5) Uani d . 1 . .
C C1 0.0574(4) 0.6574(3) 0.2008(4) 0.0184(5) Uani d . 1 . .
H H1A 0.0483 0.6789 0.0584 0.022 Uiso calc R 1 . .
H H1B -0.0843 0.6700 0.2732 0.022 Uiso calc R 1 . .
C C2 0.1853(4) 0.8129(3) 0.2610(4) 0.0187(5) Uani d . 1 . .
H H2A 0.1700 0.9417 0.1752 0.022 Uiso calc R 1 . .
H H2B 0.1384 0.8415 0.3985 0.022 Uiso calc R 1 . .
C C3 0.4340(4) 0.5138(3) 0.2539(3) 0.0139(5) Uani d . 1 . .
C C4 0.6407(3) 0.2063(3) 0.2601(3) 0.0166(5) Uani d . 1 . .

loop_
_atom_site_aniso_label
_atom_site_aniso_U_11
_atom_site_aniso_U_22
_atom_site_aniso_U_33
_atom_site_aniso_U_12
_atom_site_aniso_U_13
_atom_site_aniso_U_23
S1 0.0153(4) 0.0143(4) 0.0224(4) -0.0053(2) -0.0049(2) -0.0020(2)
N1 0.0159(10) 0.0126(10) 0.0221(11) -0.0057(7) -0.0056(8) -0.0021(7)
N2 0.0160(10) 0.0118(10) 0.0211(11) -0.0035(7) -0.0050(8) -0.0022(7)
N3 0.0211(11) 0.0139(11) 0.0358(13) -0.0013(8) -0.0083(9) -0.0013(8)
C1 0.0154(11) 0.0183(12) 0.0227(13) -0.0004(9) -0.0065(9) -0.0034(9)
C2 0.0200(12) 0.0145(12) 0.0221(13) -0.0003(9) -0.0050(9) -0.0039(9)
C3 0.0192(11) 0.0144(11) 0.0096(11) -0.0054(9) -0.0031(9) -0.0018(8)
C4 0.0126(11) 0.0220(13) 0.0166(12) -0.0041(9) -0.0053(9) -0.0008(9)

loop_
_atom_type_symbol
_atom_type_description
_atom_type_scat_dispersion_real
_atom_type_scat_dispersion_imag
_atom_type_scat_source
C C 0.0033 0.0016 'International Tables Vol C Tables 4.2.6.8 and 6.1.1.4'
H H 0.0000 0.0000 'International Tables Vol C Tables 4.2.6.8 and 6.1.1.4'
N N 0.0061 0.0033 'International Tables Vol C Tables 4.2.6.8 and 6.1.1.4'
S S 0.1246 0.1234 'International Tables Vol C Tables 4.2.6.8 and 6.1.1.4'

loop_
_geom_angle_atom_site_label_1
_geom_angle_atom_site_label_2
_geom_angle_atom_site_label_3
_geom_angle_site_symmetry_1
_geom_angle_site_symmetry_3
_geom_angle
_geom_angle_publ_flag
C3 S1 C1 . . 91.15(10) ?
C3 N1 C2 . . 116.32(19) ?
C3 N1 H1C . . 121.8 ?
C2 N1 H1C . . 121.8 ?
C3 N2 C4 . . 117.9(2) ?
C2 C1 S1 . . 105.21(16) ?
C2 C1 H1A . . 110.7 ?
S1 C1 H1A . . 110.7 ?
C2 C1 H1B . . 110.7 ?
S1 C1 H1B . . 110.7 ?
H1A C1 H1B . . 108.8 ?
N1 C2 C1 . . 106.10(17) ?
N1 C2 H2A . . 110.5 ?
C1 C2 H2A . . 110.5 ?
N1 C2 H2B . . 110.5 ?
C1 C2 H2B . . 110.5 ?
H2A C2 H2B . . 108.7 ?
N2 C3 N1 . . 122.1(2) ?
N2 C3 S1 . . 125.53(17) ?
N1 C3 S1 . . 112.34(17) ?
N3 C4 N2 . . 173.3(2) ?

loop_
_geom_bond_atom_site_label_1
_geom_bond_atom_site_label_2
_geom_bond_site_symmetry_2
_geom_bond_distance
_geom_bond_publ_flag
S1 C3 . 1.747(2) ?
S1 C1 . 1.816(2) ?
N1 C3 . 1.323(3) ?
N1 C2 . 1.452(3) ?
N1 H1C . 0.8600 ?
N2 C3 . 1.317(3) ?
N2 C4 . 1.321(3) ?
N3 C4 . 1.155(3) ?
C1 C2 . 1.522(3) ?
C1 H1A . 0.9700 ?
C1 H1B . 0.9700 ?
C2 H2A . 0.9700 ?
C2 H2B . 0.9700 ?

loop_
_geom_hbond_atom_site_label_D
_geom_hbond_atom_site_label_H
_geom_hbond_atom_site_label_A
_geom_hbond_site_symmetry_A
_geom_hbond_distance_DH
_geom_hbond_distance_HA
_geom_hbond_distance_DA
_geom_hbond_angle_DHA
N1 H1C N3 1_565 0.86 2.10 2.903(3) 156.0

loop_
_geom_torsion_atom_site_label_1
_geom_torsion_atom_site_label_2
_geom_torsion_atom_site_label_3
_geom_torsion_atom_site_label_4
_geom_torsion_site_symmetry_1
_geom_torsion_site_symmetry_2
_geom_torsion_site_symmetry_3
_geom_torsion_site_symmetry_4
_geom_torsion
_geom_torsion_publ_flag
C3 S1 C1 C2 . . . . -23.42(16) ?
C3 N1 C2 C1 . . . . -25.8(3) ?
S1 C1 C2 N1 . . . . 30.4(2) ?
C4 N2 C3 N1 . . . . -174.6(2) ?
C4 N2 C3 S1 . . . . 6.3(3) ?
C2 N1 C3 N2 . . . . -171.4(2) ?
C2 N1 C3 S1 . . . . 7.9(2) ?
C1 S1 C3 N2 . . . . -170.6(2) ?
C1 S1 C3 N1 . . . . 10.19(17) ?
C3 N2 C4 N3 . . . . 177(2) ?

loop_
_cod_related_entry_id
_cod_related_entry_database
_cod_related_entry_code
1 ChemSpider 2932524
